data_2209003
loop_
_publ_author_name
'Choi, Hong Dae'
'Kang, Byoung Won'
'Seo, Pil Ja'
'Son, Byeng Wha'
'Lee, Uk'

_publ_section_title
;
 2,2'-Dimethyl-3,3'-bis(methylsulfanyl)-5,5'-bis(1-benzofuran)
;
_journal_coeditor_code SJ2039
_journal_issue 5
_journal_name_full 'Acta Crystallographica Section E'
_journal_page_first o2092
_journal_page_last o2094
_journal_paper_doi 10.1107/S160053680601498X
_journal_volume 62
_journal_year 2006
_chemical_formula_iupac 'C20 H18 O2 S2'
_chemical_formula_moiety 'C20 H18 O2 S2'
_chemical_formula_sum 'C20 H18 O2 S2'
_chemical_formula_weight 354.46
_chemical_name_systematic
;
2,2'-Dimethyl-3,3'-bis(methylsulfanyl)-5,5'-bis(1-benzofuran)
;
_space_group_IT_number 2
_symmetry_cell_setting triclinic
_symmetry_space_group_name_Hall '-P 1'
_symmetry_space_group_name_H-M 'P -1'
_atom_sites_solution_hydrogens geom
_atom_sites_solution_primary direct
_atom_sites_solution_secondary difmap
_cell_angle_alpha 78.37(3)
_cell_angle_beta 73.94(4)
_cell_angle_gamma 76.38(3)
_cell_formula_units_Z 2
_cell_length_a 7.830(4)
_cell_length_b 8.695(3)
_cell_length_c 14.046(6)
_cell_measurement_reflns_used 32
_cell_measurement_temperature 298(2)
_cell_measurement_theta_max 10.5
_cell_measurement_theta_min 9.5
_cell_volume 883.5(7)
_computing_cell_refinement STADI4
_computing_data_collection 'STADI4 (Stoe & Cie, 1996)'
_computing_data_reduction 'X-RED (Stoe & Cie, 1996)'
_computing_molecular_graphics 'ORTEP-3 (Farrugia, 1997) and DIAMOND (Brandenburg, 1998)'
_computing_publication_material SHELXL97
_computing_structure_refinement 'SHELXL97 (Sheldrick, 1997)'
_computing_structure_solution 'SHELXS97 (Sheldrick, 1990)'
_diffrn_ambient_temperature 298(2)
_diffrn_measured_fraction_theta_full 0.999
_diffrn_measured_fraction_theta_max 0.999
_diffrn_measurement_device_type 'Stoe STADI-4'
_diffrn_measurement_method \w/2\q
_diffrn_radiation_monochromator graphite
_diffrn_radiation_source 'fine-focus sealed tube'
_diffrn_radiation_type MoK\a
_diffrn_radiation_wavelength 0.71069
_diffrn_reflns_av_R_equivalents 0.0000
_diffrn_reflns_av_sigmaI/netI 0.1079
_diffrn_reflns_limit_h_max 10
_diffrn_reflns_limit_h_min -9
_diffrn_reflns_limit_k_max 11
_diffrn_reflns_limit_k_min -10
_diffrn_reflns_limit_l_max 18
_diffrn_reflns_limit_l_min 0
_diffrn_reflns_number 4038
_diffrn_reflns_theta_full 27.46
_diffrn_reflns_theta_max 27.46
_diffrn_reflns_theta_min 1.52
_diffrn_standards_decay_% 3.4
_diffrn_standards_interval_time 60
_diffrn_standards_number 3
_exptl_absorpt_coefficient_mu 0.310
_exptl_absorpt_correction_type none
_exptl_crystal_colour colourless
_exptl_crystal_density_diffrn 1.332
_exptl_crystal_density_method 'not measured'
_exptl_crystal_description plate
_exptl_crystal_F_000 372
_exptl_crystal_size_max 0.21
_exptl_crystal_size_mid 0.12
_exptl_crystal_size_min 0.03
_refine_diff_density_max 0.256
_refine_diff_density_min -0.292
_refine_ls_extinction_method none
_refine_ls_goodness_of_fit_ref 1.170
_refine_ls_hydrogen_treatment constr
_refine_ls_matrix_type full
_refine_ls_number_parameters 218
_refine_ls_number_reflns 4038
_refine_ls_number_restraints 0
_refine_ls_restrained_S_all 1.170
_refine_ls_R_factor_all 0.2267
_refine_ls_R_factor_gt 0.1033
_refine_ls_shift/su_max 0.000
_refine_ls_shift/su_mean 0.000
_refine_ls_structure_factor_coef Fsqd
_refine_ls_weighting_details 'calc w = 1/[\s^2^(Fo^2^)+(0.0295P)^2^+2.2293P] where P=(Fo^2^+2Fc^2^)/3'
_refine_ls_weighting_scheme calc
_refine_ls_wR_factor_gt 0.1581
_refine_ls_wR_factor_ref 0.2140
_reflns_number_gt 1942
_reflns_number_total 4038
_reflns_threshold_expression I>2\s(I)
_cod_data_source_file sj2039.cif
_cod_data_source_block I
_cod_original_sg_symbol_Hall '-p 1'
_cod_database_code 2209003
_cod_database_fobs_code 2209003

loop_
_symmetry_equiv_pos_as_xyz
'x, y, z'
'-x, -y, -z'

loop_
_atom_site_type_symbol
_atom_site_label
_atom_site_fract_x
_atom_site_fract_y
_atom_site_fract_z
_atom_site_U_iso_or_equiv
_atom_site_adp_type
_atom_site_calc_flag
_atom_site_refinement_flags
_atom_site_occupancy
S S1 0.2924(2) 0.6183(2) 1.11528(14) 0.0584(5) Uani d . 1
S S2 1.1866(3) 0.5054(2) 0.68479(16) 0.0697(6) Uani d . 1
O O1 0.1294(5) 1.0868(5) 1.0649(3) 0.0517(11) Uani d . 1
O O2 0.9996(6) 0.7753(6) 0.4603(3) 0.0646(13) Uani d . 1
C C1 0.2449(8) 0.8213(7) 1.0696(5) 0.0449(15) Uani d . 1
C C2 0.1265(8) 0.9348(8) 1.1214(5) 0.0483(16) Uani d . 1
C C3 0.2531(8) 1.0648(7) 0.9751(5) 0.0443(15) Uani d . 1
C C4 0.2994(9) 1.1809(7) 0.8969(5) 0.0543(17) Uani d . 1
H H4 0.2476 1.2882 0.8999 0.065 Uiso calc R 1
C C5 0.4264(9) 1.1323(8) 0.8130(5) 0.0527(17) Uani d . 1
H H5 0.4619 1.2092 0.7591 0.063 Uiso calc R 1
C C6 0.5037(7) 0.9700(7) 0.8067(5) 0.0427(15) Uani d . 1
C C7 0.4532(7) 0.8563(7) 0.8878(5) 0.0452(15) Uani d . 1
H H7 0.5030 0.7486 0.8851 0.054 Uiso calc R 1
C C8 0.3279(7) 0.9035(7) 0.9734(4) 0.0395(14) Uani d . 1
C C9 0.1869(10) 0.5381(8) 1.0441(6) 0.068(2) Uani d . 1
H H9A 0.2046 0.4239 1.0617 0.102 Uiso calc R 1
H H9B 0.2397 0.5648 0.9740 0.102 Uiso calc R 1
H H9C 0.0596 0.5824 1.0581 0.102 Uiso calc R 1
C C10 -0.0008(9) 0.9283(9) 1.2205(5) 0.0628(19) Uani d . 1
H H10A -0.1165 0.9924 1.2148 0.094 Uiso calc R 1
H H10B 0.0448 0.9688 1.2654 0.094 Uiso calc R 1
H H10C -0.0138 0.8196 1.2461 0.094 Uiso calc R 1
C C11 1.0728(8) 0.6416(8) 0.6027(5) 0.0514(16) Uani d . 1
C C12 1.1214(9) 0.6555(8) 0.5032(6) 0.0583(18) Uani d . 1
C C13 0.8696(9) 0.8370(8) 0.5387(5) 0.0510(16) Uani d . 1
C C14 0.7260(9) 0.9593(9) 0.5303(5) 0.0621(19) Uani d . 1
H H14 0.7074 1.0119 0.4684 0.074 Uiso calc R 1
C C15 0.6095(9) 1.0006(8) 0.6196(5) 0.0572(18) Uani d . 1
H H15 0.5098 1.0828 0.6165 0.069 Uiso calc R 1
C C16 0.6343(8) 0.9250(7) 0.7137(5) 0.0456(15) Uani d . 1
C C17 0.7856(7) 0.8011(7) 0.7179(4) 0.0420(14) Uani d . 1
H H17 0.8060 0.7485 0.7794 0.050 Uiso calc R 1
C C18 0.9051(8) 0.7575(7) 0.6290(5) 0.0450(15) Uani d . 1
C C19 1.3003(12) 0.6326(10) 0.7224(7) 0.100(3) Uani d . 1
H H19A 1.3666 0.5708 0.7700 0.150 Uiso calc R 1
H H19B 1.2123 0.7174 0.7525 0.150 Uiso calc R 1
H H19C 1.3823 0.6772 0.6648 0.150 Uiso calc R 1
C C20 1.2725(10) 0.5719(10) 0.4307(6) 0.083(3) Uani d . 1
H H20A 1.2608 0.6152 0.3638 0.125 Uiso calc R 1
H H20B 1.2690 0.4598 0.4429 0.125 Uiso calc R 1
H H20C 1.3855 0.5863 0.4384 0.125 Uiso calc R 1

loop_
_atom_site_aniso_label
_atom_site_aniso_U_11
_atom_site_aniso_U_22
_atom_site_aniso_U_33
_atom_site_aniso_U_12
_atom_site_aniso_U_13
_atom_site_aniso_U_23
S1 0.0642(12) 0.0511(10) 0.0589(12) -0.0045(9) -0.0238(9) -0.0008(8)
S2 0.0571(12) 0.0593(12) 0.0763(14) 0.0043(9) -0.0111(10) 0.0023(10)
O1 0.046(3) 0.048(3) 0.063(3) -0.002(2) -0.016(2) -0.016(2)
O2 0.060(3) 0.083(4) 0.051(3) -0.018(3) -0.009(2) -0.010(3)
C1 0.043(3) 0.043(4) 0.052(4) -0.003(3) -0.022(3) -0.007(3)
C2 0.044(4) 0.054(4) 0.057(4) -0.011(3) -0.024(3) -0.011(3)
C3 0.037(3) 0.044(4) 0.054(4) -0.004(3) -0.015(3) -0.012(3)
C4 0.051(4) 0.038(4) 0.070(5) 0.002(3) -0.017(4) -0.005(3)
C5 0.050(4) 0.045(4) 0.062(4) -0.009(3) -0.020(3) 0.003(3)
C6 0.032(3) 0.039(3) 0.058(4) -0.003(3) -0.016(3) -0.006(3)
C7 0.036(3) 0.039(3) 0.062(4) -0.004(3) -0.018(3) -0.004(3)
C8 0.032(3) 0.043(4) 0.044(4) 0.000(3) -0.015(3) -0.007(3)
C9 0.071(5) 0.058(5) 0.077(5) -0.007(4) -0.023(4) -0.014(4)
C10 0.059(4) 0.076(5) 0.057(5) -0.014(4) -0.009(4) -0.023(4)
C11 0.043(4) 0.057(4) 0.049(4) -0.011(3) -0.003(3) -0.007(3)
C12 0.048(4) 0.057(4) 0.067(5) -0.015(3) -0.003(4) -0.012(4)
C13 0.049(4) 0.059(4) 0.047(4) -0.014(3) -0.011(3) -0.008(3)
C14 0.064(5) 0.081(5) 0.043(4) -0.016(4) -0.023(4) 0.006(4)
C15 0.053(4) 0.060(4) 0.057(5) -0.009(3) -0.026(4) 0.009(4)
C16 0.040(3) 0.047(4) 0.053(4) -0.009(3) -0.016(3) -0.006(3)
C17 0.041(3) 0.038(3) 0.044(4) -0.005(3) -0.013(3) 0.003(3)
C18 0.039(3) 0.051(4) 0.044(4) -0.013(3) -0.010(3) -0.001(3)
C19 0.104(7) 0.090(7) 0.116(8) 0.018(5) -0.061(6) -0.030(6)
C20 0.067(5) 0.096(6) 0.083(6) -0.015(5) 0.003(4) -0.034(5)

loop_
_atom_type_symbol
_atom_type_description
_atom_type_scat_dispersion_real
_atom_type_scat_dispersion_imag
_atom_type_scat_source
C C 0.0033 0.0016 'International Tables Vol C Tables 4.2.6.8 and 6.1.1.4'
H H 0.0000 0.0000 'International Tables Vol C Tables 4.2.6.8 and 6.1.1.4'
S S 0.1246 0.1234 'International Tables Vol C Tables 4.2.6.8 and 6.1.1.4'
O O 0.0106 0.0060 'International Tables Vol C Tables 4.2.6.8 and 6.1.1.4'

loop_
_geom_angle_atom_site_label_1
_geom_angle_atom_site_label_2
_geom_angle_atom_site_label_3
_geom_angle_site_symmetry_3
_geom_angle
_geom_angle_publ_flag
C1 S1 C9 . 100.8(3) yes
C11 S2 C19 . 101.4(4) yes
C3 O1 C2 . 106.4(5) ?
C13 O2 C12 . 106.3(5) ?
C13 O2 O2 1_455 64.8(3) ?
C12 O2 O2 1_455 128.8(3) ?
C2 C1 C8 . 106.9(5) ?
C2 C1 S1 . 125.3(5) ?
C8 C1 S1 . 127.7(5) ?
C1 C2 O1 . 110.5(5) ?
C1 C2 C10 . 133.4(6) ?
O1 C2 C10 . 116.1(6) ?
C4 C3 O1 . 126.6(6) ?
C4 C3 C8 . 123.0(6) ?
O1 C3 C8 . 110.4(5) ?
C3 C4 C5 . 117.2(6) ?
C3 C4 H4 . 121.4 ?
C5 C4 H4 . 121.4 ?
C4 C5 C6 . 122.1(6) ?
C4 C5 H5 . 119.0 ?
C6 C5 H5 . 119.0 ?
C7 C6 C5 . 118.8(6) ?
C7 C6 C16 . 121.6(5) ?
C5 C6 C16 . 119.5(6) ?
C6 C7 C8 . 119.8(6) ?
C6 C7 H7 . 120.1 ?
C8 C7 H7 . 120.1 ?
C3 C8 C7 . 119.1(6) ?
C3 C8 C1 . 105.8(5) ?
C7 C8 C1 . 135.1(6) ?
S1 C9 H9A . 109.5 ?
S1 C9 H9B . 109.5 ?
H9A C9 H9B . 109.5 ?
S1 C9 H9C . 109.5 ?
H9A C9 H9C . 109.5 ?
H9B C9 H9C . 109.5 ?
C2 C10 H10A . 109.5 ?
C2 C10 H10B . 109.5 ?
H10A C10 H10B . 109.5 ?
C2 C10 H10C . 109.5 ?
H10A C10 H10C . 109.5 ?
H10B C10 H10C . 109.5 ?
C12 C11 C18 . 107.1(6) ?
C12 C11 S2 . 125.7(5) ?
C18 C11 S2 . 127.2(5) ?
C11 C12 O2 . 111.0(6) ?
C11 C12 C20 . 134.0(7) ?
O2 C12 C20 . 115.0(6) ?
C14 C13 O2 . 125.8(6) ?
C14 C13 C18 . 124.1(6) ?
O2 C13 C18 . 110.1(6) ?
C13 C14 C15 . 116.1(6) ?
C14 C15 C16 . 123.3(6) ?
C15 C16 C17 . 118.1(6) ?
C15 C16 C6 . 121.4(6) ?
C17 C16 C6 . 120.5(5) ?
C18 C17 C16 . 119.6(6) ?
C13 C18 C17 . 118.7(6) ?
C13 C18 C11 . 105.4(6) ?
C17 C18 C11 . 135.8(6) ?
H19A C19 H19B . 109.5 ?
H19A C19 H19C . 109.5 ?
H19B C19 H19C . 109.5 ?
H20A C20 H20B . 109.5 ?
H20A C20 H20C . 109.5 ?
H20B C20 H20C . 109.5 ?

loop_
_geom_bond_atom_site_label_1
_geom_bond_atom_site_label_2
_geom_bond_distance
_geom_bond_publ_flag
S1 C1 1.741(6) yes
S1 C9 1.783(7) yes
S2 C11 1.746(7) yes
S2 C19 1.804(9) yes
O1 C3 1.378(7) yes
O1 C2 1.399(7) yes
O2 C13 1.377(8) yes
O2 C12 1.398(8) yes
C1 C2 1.359(8) ?
C1 C8 1.450(8) ?
C2 C10 1.471(9) ?
C3 C4 1.365(8) ?
C3 C8 1.389(8) ?
C4 C5 1.382(9) ?
C4 H4 0.9300 ?
C5 C6 1.409(8) ?
C5 H5 0.9300 ?
C6 C7 1.383(8) ?
C6 C16 1.477(8) ?
C7 C8 1.390(8) ?
C7 H7 0.9300 ?
C9 H9A 0.9600 ?
C9 H9B 0.9600 ?
C9 H9C 0.9600 ?
C10 H10A 0.9600 ?
C10 H10B 0.9600 ?
C10 H10C 0.9600 ?
C11 C12 1.331(9) ?
C11 C18 1.461(8) ?
C12 C20 1.480(9) ?
C13 C14 1.367(9) ?
C13 C18 1.384(8) ?
C14 C15 1.389(9) ?
C14 H14 0.9300 ?
C15 C16 1.396(8) ?
C15 H15 0.9300 ?
C16 C17 1.407(8) ?
C17 C18 1.398(8) ?
C17 H17 0.9300 ?
C19 H19A 0.9600 ?
C19 H19B 0.9600 ?
C19 H19C 0.9600 ?
C20 H20A 0.9600 ?
C20 H20B 0.9600 ?
C20 H20C 0.9600 ?

loop_
_cod_related_entry_id
_cod_related_entry_database
_cod_related_entry_code
1 ChemSpider 21128303
